data_7115700
loop_
_publ_author_name
'Corey A. Sanz'
'Michael J. Ferguson'
'Robert McDonald'
'Brian O. Patrick'
'Robin G. Hicks'

_publ_section_title
;
 Classical and non-classical redox reactions of Pd(II) complexes
 containing redox-active ligands
;
_journal_name_full Chem.Commun.
_journal_page_first 11676
_journal_paper_doi 10.1039/C4cc04863F
_journal_volume 50
_journal_year 2014
_chemical_formula_moiety 'C26 H28 Cl2 N4 O P Pd, H2 O'
_chemical_formula_sum 'C26 H30 Cl2 N4 O2 P Pd'
_chemical_formula_weight 638.81
_chemical_name_systematic
;
 ?
;
_space_group_crystal_system triclinic
_space_group_IT_number 2
_space_group_name_Hall '-P 1'
_space_group_name_H-M_alt 'P -1'
_symmetry_space_group_name_Hall '-P 1'
_symmetry_space_group_name_H-M 'P -1'
_atom_sites_solution_hydrogens mixed
_audit_creation_date 2013-06-17
_audit_creation_method
;
  Olex2 1.2
  (compiled Apr 23 2013 17:59:47, GUI svn.r4466)
;
_cell_angle_alpha 101.704(14)
_cell_angle_beta 100.030(14)
_cell_angle_gamma 94.767(13)
_cell_formula_units_Z 2
_cell_length_a 8.972(5)
_cell_length_b 9.771(5)
_cell_length_c 16.661(9)
_cell_measurement_reflns_used 8678
_cell_measurement_temperature 100.0(2)
_cell_measurement_theta_max 25.49
_cell_measurement_theta_min 2.42
_cell_volume 1397.7(13)
_computing_data_reduction 'SAINT v8.27A (Bruker, 2012)'
_computing_molecular_graphics
;
O. V. Dolomanov, L. J. Bourhis, R. J. Gildea, J. A. K. Howard and H. Puschmann,
OLEX2: a complete structure solution, refinement and analysis program.
J. Appl. Cryst. (2009). 42, 339-341.
;
_computing_publication_material
;
O. V. Dolomanov, L. J. Bourhis, R. J. Gildea, J. A. K. Howard and H. Puschmann,
OLEX2: a complete structure solution, refinement and analysis program.
J. Appl. Cryst. (2009). 42, 339-341.
;
_computing_structure_refinement
;
XL, G.M. Sheldrick, Acta Cryst.
(2008). A64, 112-122
;
_diffrn_ambient_temperature 100.0(2)
_diffrn_measured_fraction_theta_full 0.979
_diffrn_measured_fraction_theta_max 0.971
_diffrn_measurement_device_type 'Bruker APEX-II CCD'
_diffrn_measurement_method '\f and \w scans'
_diffrn_radiation_monochromator graphite
_diffrn_radiation_type MoK\a
_diffrn_radiation_wavelength 0.71073
_diffrn_reflns_av_R_equivalents 0.0480
_diffrn_reflns_av_unetI/netI 0.0406
_diffrn_reflns_Laue_measured_fraction_full 0.979
_diffrn_reflns_Laue_measured_fraction_max 0.971
_diffrn_reflns_limit_h_max 10
_diffrn_reflns_limit_h_min -10
_diffrn_reflns_limit_k_max 11
_diffrn_reflns_limit_k_min -11
_diffrn_reflns_limit_l_max 20
_diffrn_reflns_limit_l_min -20
_diffrn_reflns_number 27787
_diffrn_reflns_point_group_measured_fraction_full 0.979
_diffrn_reflns_point_group_measured_fraction_max 0.971
_diffrn_reflns_theta_full 25.242
_diffrn_reflns_theta_max 25.508
_diffrn_reflns_theta_min 1.273
_diffrn_standards_number 0
_exptl_absorpt_coefficient_mu 0.943
_exptl_absorpt_correction_T_max 0.981
_exptl_absorpt_correction_T_min 0.712
_exptl_absorpt_correction_type multi-scan
_exptl_absorpt_process_details
;
SADABS-2012/1 (Bruker,2012) was used for absorption correction.
wR2(int) was 0.0907 before and 0.0579 after correction.
The Ratio of minimum to maximum transmission is 0.7254.
The \l/2 correction factor is 0.0015.
;
_exptl_crystal_colour brown
_exptl_crystal_colour_primary brown
_exptl_crystal_density_diffrn 1.518
_exptl_crystal_description plate
_exptl_crystal_F_000 650
_exptl_crystal_size_max 0.42
_exptl_crystal_size_mid 0.18
_exptl_crystal_size_min 0.02
_refine_diff_density_max 1.645
_refine_diff_density_min -1.124
_refine_diff_density_rms 0.118
_refine_ls_extinction_method none
_refine_ls_goodness_of_fit_ref 1.176
_refine_ls_hydrogen_treatment mixed
_refine_ls_matrix_type full
_refine_ls_number_parameters 335
_refine_ls_number_reflns 5055
_refine_ls_number_restraints 3
_refine_ls_restrained_S_all 1.176
_refine_ls_R_factor_all 0.0636
_refine_ls_R_factor_gt 0.0490
_refine_ls_shift/su_max 0.004
_refine_ls_shift/su_mean 0.000
_refine_ls_structure_factor_coef Fsqd
_refine_ls_weighting_details
;
 w=1/[\s^2^(Fo^2^)+9.3271P]
 where P=(Fo^2^+2Fc^2^)/3
;
_refine_ls_weighting_scheme calc
_refine_ls_wR_factor_gt 0.1059
_refine_ls_wR_factor_ref 0.1136
_reflns_Friedel_coverage 0.000
_reflns_number_gt 4202
_reflns_number_total 5055
_reflns_threshold_expression 'I > 2\s(I)'
_cod_data_source_file c4cc04863f2.cif
_cod_data_source_block rh111
_cod_database_code 7115700
_olex2_refinement_description
;
1. Fixed Uiso
 At 1.2 times of:
  All C(H) groups
 At 1.5 times of:
  All C(H,H,H) groups, All O(H,H) groups
2. Restrained distances
 O2-H2A = O2-H2B
 0.9584 with sigma of 0.001
 H2A-H2B
 1.515 with sigma of 0.001
3.a Ternary CH refined with riding coordinates:
 C6(H6), C3(H3)
3.b Aromatic/amide H refined with riding coordinates:
 C16(H16), C20(H20), C22(H22), C24(H24), C19(H19), C18(H18), C25(H25),
 C17(H17), C26(H26), C23(H23), C13(H13), C12(H12), C14(H14), C11(H11)
3.c Idealised Me refined as rotating group:
 C7(H7A,H7B,H7C), C8(H8A,H8B,H8C), C4(H4A,H4B,H4C), C5(H5A,H5B,H5C)
;
_shelx_estimated_absorpt_t_max 0.981
_shelx_estimated_absorpt_t_min 0.693
_shelx_space_group_comment
;
The symmetry employed for this shelxl refinement is uniquely defined
by the following loop, which should always be used as a source of
symmetry information in preference to the above space-group names.
They are only intended as comments.
;
_shelxl_version_number 2012-9

loop_
_space_group_symop_operation_xyz
'x, y, z'
'-x, -y, -z'

loop_
_atom_site_label
_atom_site_type_symbol
_atom_site_fract_x
_atom_site_fract_y
_atom_site_fract_z
_atom_site_U_iso_or_equiv
_atom_site_adp_type
_atom_site_occupancy
_atom_site_site_symmetry_order
_atom_site_calc_flag
_atom_site_refinement_flags_posn
_atom_site_refinement_flags_adp
Cl2 Cl 0.13818(15) -0.08288(13) 0.92313(8) 0.0211(3) Uani 1 1 d . .
Cl1 Cl -0.00404(16) -0.14477(14) 0.71949(9) 0.0265(3) Uani 1 1 d . .
P1 P 0.34178(15) 0.19800(14) 0.90372(9) 0.0177(3) Uani 1 1 d . .
N3 N 0.2443(5) 0.1121(4) 0.7251(3) 0.0182(9) Uani 1 1 d . .
N4 N 0.2907(5) 0.0313(5) 0.6586(3) 0.0215(10) Uani 1 1 d . .
N1 N 0.2381(5) 0.2023(5) 0.5832(3) 0.0255(10) Uani 1 1 d . .
C2 C 0.2242(6) 0.2449(6) 0.7204(3) 0.0221(12) Uani 1 1 d . .
N2 N 0.2289(5) 0.2958(5) 0.6533(3) 0.0244(10) Uani 1 1 d . .
C15 C 0.3683(6) 0.2240(5) 1.0158(3) 0.0187(11) Uani 1 1 d . .
C16 C 0.5133(6) 0.2580(5) 1.0664(3) 0.0207(11) Uani 1 1 d . .
H16 H 0.6006 0.2614 1.0414 0.025 Uiso 1 1 calc R U
C10 C 0.2440(6) 0.3436(5) 0.8770(3) 0.0182(11) Uani 1 1 d . .
C9 C 0.1923(6) 0.3466(5) 0.7930(3) 0.0197(11) Uani 1 1 d . .
C20 C 0.2408(6) 0.2142(5) 1.0535(3) 0.0199(11) Uani 1 1 d . .
H20 H 0.1418 0.1876 1.0197 0.024 Uiso 1 1 calc R U
C21 C 0.5298(6) 0.2188(5) 0.8791(3) 0.0183(11) Uani 1 1 d . .
C22 C 0.5810(6) 0.3351(6) 0.8506(3) 0.0233(12) Uani 1 1 d . .
H22 H 0.5176 0.4069 0.8445 0.028 Uiso 1 1 calc R U
C24 C 0.8168(6) 0.2409(6) 0.8399(4) 0.0262(13) Uani 1 1 d . .
H24 H 0.9149 0.2483 0.8259 0.031 Uiso 1 1 calc R U
C19 C 0.2585(6) 0.2431(5) 1.1392(4) 0.0238(12) Uani 1 1 d . .
H19 H 0.1718 0.2368 1.1644 0.029 Uiso 1 1 calc R U
C18 C 0.4041(6) 0.2816(6) 1.1889(3) 0.0242(12) Uani 1 1 d . .
H18 H 0.4162 0.3044 1.2480 0.029 Uiso 1 1 calc R U
C25 C 0.7675(6) 0.1258(6) 0.8687(3) 0.0227(12) Uani 1 1 d . .
H25 H 0.8323 0.0552 0.8757 0.027 Uiso 1 1 calc R U
C17 C 0.5309(6) 0.2866(6) 1.1520(3) 0.0239(12) Uani 1 1 d . .
H17 H 0.6301 0.3098 1.1860 0.029 Uiso 1 1 calc R U
C26 C 0.6235(6) 0.1137(6) 0.8874(3) 0.0208(11) Uani 1 1 d . .
H26 H 0.5883 0.0333 0.9059 0.025 Uiso 1 1 calc R U
C23 C 0.7247(6) 0.3454(6) 0.8312(4) 0.0272(13) Uani 1 1 d . .
H23 H 0.7601 0.4248 0.8118 0.033 Uiso 1 1 calc R U
C13 C 0.0812(6) 0.5594(5) 0.8382(4) 0.0223(12) Uani 1 1 d . .
H13 H 0.0273 0.6341 0.8249 0.027 Uiso 1 1 calc R U
C12 C 0.1304(6) 0.5542(5) 0.9201(4) 0.0230(12) Uani 1 1 d . .
H12 H 0.1077 0.6239 0.9635 0.028 Uiso 1 1 calc R U
C14 C 0.1102(6) 0.4552(6) 0.7747(3) 0.0218(12) Uani 1 1 d . .
H14 H 0.0738 0.4578 0.7181 0.026 Uiso 1 1 calc R U
C11 C 0.2127(6) 0.4484(5) 0.9399(3) 0.0209(11) Uani 1 1 d . .
H11 H 0.2484 0.4470 0.9968 0.025 Uiso 1 1 calc R U
C1 C 0.2776(6) 0.0688(6) 0.5825(4) 0.0250(12) Uani 1 1 d . .
C6 C 0.2275(7) 0.2584(7) 0.5064(4) 0.0331(14) Uani 1 1 d . .
H6 H 0.2060 0.1775 0.4568 0.040 Uiso 1 1 calc R U
C7 C 0.3780(9) 0.3405(8) 0.5082(5) 0.0503(19) Uani 1 1 d . .
H7A H 0.4010 0.4195 0.5571 0.076 Uiso 1 1 calc R U
H7B H 0.3725 0.3766 0.4572 0.076 Uiso 1 1 calc R U
H7C H 0.4585 0.2788 0.5116 0.076 Uiso 1 1 calc R U
C8 C 0.0978(9) 0.3467(8) 0.5008(4) 0.0481(19) Uani 1 1 d . .
H8A H 0.0043 0.2918 0.5052 0.072 Uiso 1 1 calc R U
H8B H 0.0830 0.3750 0.4470 0.072 Uiso 1 1 calc R U
H8C H 0.1218 0.4309 0.5464 0.072 Uiso 1 1 calc R U
O1 O 0.3034(5) -0.0078(4) 0.5206(2) 0.0312(9) Uani 1 1 d . .
C3 C 0.3865(6) -0.0811(6) 0.6754(3) 0.0226(12) Uani 1 1 d . .
H3 H 0.3932 -0.0836 0.7356 0.027 Uiso 1 1 calc R U
C4 C 0.3141(7) -0.2266(6) 0.6241(4) 0.0293(13) Uani 1 1 d . .
H4A H 0.2096 -0.2443 0.6328 0.044 Uiso 1 1 calc R U
H4B H 0.3739 -0.2985 0.6420 0.044 Uiso 1 1 calc R U
H4C H 0.3123 -0.2305 0.5647 0.044 Uiso 1 1 calc R U
C5 C 0.5474(6) -0.0405(6) 0.6639(4) 0.0279(13) Uani 1 1 d . .
H5A H 0.5466 -0.0441 0.6046 0.042 Uiso 1 1 calc R U
H5B H 0.6144 -0.1064 0.6832 0.042 Uiso 1 1 calc R U
H5C H 0.5848 0.0552 0.6964 0.042 Uiso 1 1 calc R U
Pd1 Pd 0.18808(5) 0.01746(4) 0.81776(3) 0.01898(12) Uani 1 1 d . .
O2 O -0.0804(7) 0.1192(6) 0.6325(4) 0.0701(17) Uani 1 1 d D .
H2A H -0.076(7) 0.043(2) 0.6606(17) 0.105 Uiso 1 1 d D U
H2B H -0.156(4) 0.084(4) 0.5828(15) 0.105 Uiso 1 1 d D U

loop_
_atom_site_aniso_label
_atom_site_aniso_U_11
_atom_site_aniso_U_22
_atom_site_aniso_U_33
_atom_site_aniso_U_23
_atom_site_aniso_U_13
_atom_site_aniso_U_12
Cl2 0.0212(7) 0.0138(6) 0.0303(7) 0.0085(5) 0.0066(5) 0.0014(5)
Cl1 0.0244(8) 0.0221(7) 0.0312(7) 0.0046(5) 0.0051(6) -0.0031(6)
P1 0.0146(7) 0.0119(6) 0.0290(7) 0.0068(5) 0.0069(5) 0.0031(5)
N3 0.017(2) 0.012(2) 0.026(2) 0.0041(17) 0.0044(18) 0.0018(18)
N4 0.022(3) 0.021(2) 0.025(2) 0.0050(19) 0.0074(19) 0.010(2)
N1 0.028(3) 0.024(3) 0.027(3) 0.009(2) 0.007(2) 0.005(2)
C2 0.018(3) 0.021(3) 0.029(3) 0.008(2) 0.006(2) 0.002(2)
N2 0.026(3) 0.023(2) 0.027(3) 0.008(2) 0.007(2) 0.006(2)
C15 0.017(3) 0.011(3) 0.030(3) 0.007(2) 0.005(2) 0.003(2)
C16 0.016(3) 0.015(3) 0.035(3) 0.010(2) 0.007(2) 0.005(2)
C10 0.013(3) 0.009(2) 0.034(3) 0.009(2) 0.007(2) -0.001(2)
C9 0.013(3) 0.016(3) 0.031(3) 0.008(2) 0.005(2) -0.004(2)
C20 0.018(3) 0.012(3) 0.031(3) 0.007(2) 0.004(2) 0.006(2)
C21 0.013(3) 0.018(3) 0.022(3) 0.004(2) 0.002(2) 0.001(2)
C22 0.019(3) 0.017(3) 0.036(3) 0.008(2) 0.006(2) 0.004(2)
C24 0.016(3) 0.028(3) 0.036(3) 0.008(2) 0.007(2) 0.002(2)
C19 0.024(3) 0.015(3) 0.038(3) 0.011(2) 0.010(2) 0.008(2)
C18 0.028(3) 0.020(3) 0.026(3) 0.008(2) 0.003(2) 0.006(2)
C25 0.018(3) 0.019(3) 0.032(3) 0.006(2) 0.006(2) 0.007(2)
C17 0.018(3) 0.020(3) 0.034(3) 0.010(2) 0.002(2) 0.002(2)
C26 0.018(3) 0.019(3) 0.027(3) 0.008(2) 0.005(2) 0.000(2)
C23 0.022(3) 0.020(3) 0.042(3) 0.013(2) 0.008(3) -0.002(2)
C13 0.015(3) 0.012(3) 0.042(3) 0.010(2) 0.007(2) 0.002(2)
C12 0.019(3) 0.015(3) 0.037(3) 0.005(2) 0.009(2) 0.001(2)
C14 0.018(3) 0.019(3) 0.031(3) 0.011(2) 0.005(2) 0.003(2)
C11 0.016(3) 0.015(3) 0.033(3) 0.009(2) 0.007(2) 0.000(2)
C1 0.016(3) 0.026(3) 0.033(3) 0.007(2) 0.004(2) 0.001(2)
C6 0.045(4) 0.033(3) 0.027(3) 0.013(3) 0.010(3) 0.013(3)
C7 0.063(5) 0.049(4) 0.050(4) 0.025(4) 0.027(4) 0.004(4)
C8 0.061(5) 0.053(5) 0.036(4) 0.020(3) 0.006(3) 0.023(4)
O1 0.038(3) 0.031(2) 0.026(2) 0.0073(18) 0.0072(18) 0.008(2)
C3 0.024(3) 0.020(3) 0.026(3) 0.006(2) 0.005(2) 0.009(2)
C4 0.032(3) 0.024(3) 0.034(3) 0.007(2) 0.010(3) 0.010(3)
C5 0.023(3) 0.026(3) 0.038(3) 0.008(3) 0.010(2) 0.008(3)
Pd1 0.0161(2) 0.0135(2) 0.0289(2) 0.00707(16) 0.00554(16) 0.00267(16)
O2 0.062(4) 0.067(4) 0.073(4) 0.028(3) -0.013(3) -0.015(3)

loop_
_atom_type_symbol
_atom_type_description
_atom_type_scat_dispersion_real
_atom_type_scat_dispersion_imag
_atom_type_scat_source
C C 0.0033 0.0016 'International Tables Vol C Tables 4.2.6.8 and 6.1.1.4'
H H 0.0000 0.0000 'International Tables Vol C Tables 4.2.6.8 and 6.1.1.4'
Cl Cl 0.1484 0.1585 'International Tables Vol C Tables 4.2.6.8 and 6.1.1.4'
N N 0.0061 0.0033 'International Tables Vol C Tables 4.2.6.8 and 6.1.1.4'
O O 0.0106 0.0060 'International Tables Vol C Tables 4.2.6.8 and 6.1.1.4'
P P 0.1023 0.0942 'International Tables Vol C Tables 4.2.6.8 and 6.1.1.4'
Pd Pd -0.9988 1.0072 'International Tables Vol C Tables 4.2.6.8 and 6.1.1.4'

loop_
_geom_angle_atom_site_label_1
_geom_angle_atom_site_label_2
_geom_angle_atom_site_label_3
_geom_angle
C15 P1 C10 105.9(2)
C15 P1 C21 106.7(2)
C15 P1 Pd1 122.20(18)
C10 P1 Pd1 99.94(18)
C21 P1 C10 107.5(2)
C21 P1 Pd1 113.32(18)
N4 N3 Pd1 118.7(3)
C2 N3 N4 116.4(4)
C2 N3 Pd1 124.5(4)
N3 N4 C1 121.7(4)
N3 N4 C3 117.8(4)
C1 N4 C3 119.2(4)
N2 N1 C1 123.6(5)
N2 N1 C6 115.7(4)
C1 N1 C6 120.0(5)
N3 C2 C9 120.9(5)
N2 C2 N3 124.3(5)
N2 C2 C9 114.8(5)
C2 N2 N1 116.4(5)
C16 C15 P1 121.3(4)
C16 C15 C20 119.0(5)
C20 C15 P1 119.7(4)
C15 C16 H16 119.7
C17 C16 C15 120.5(5)
C17 C16 H16 119.7
C9 C10 P1 120.2(4)
C11 C10 P1 120.1(4)
C11 C10 C9 119.6(5)
C10 C9 C2 124.7(5)
C14 C9 C2 116.4(5)
C14 C9 C10 118.8(5)
C15 C20 H20 119.8
C19 C20 C15 120.3(5)
C19 C20 H20 119.8
C22 C21 P1 121.6(4)
C22 C21 C26 119.6(5)
C26 C21 P1 118.8(4)
C21 C22 H22 120.2
C23 C22 C21 119.7(5)
C23 C22 H22 120.2
C25 C24 H24 119.7
C25 C24 C23 120.6(5)
C23 C24 H24 119.7
C20 C19 H19 120.1
C20 C19 C18 119.9(5)
C18 C19 H19 120.1
C19 C18 H18 120.0
C17 C18 C19 120.1(5)
C17 C18 H18 120.0
C24 C25 H25 120.2
C24 C25 C26 119.7(5)
C26 C25 H25 120.2
C16 C17 C18 120.0(5)
C16 C17 H17 120.0
C18 C17 H17 120.0
C21 C26 H26 119.9
C25 C26 C21 120.3(5)
C25 C26 H26 119.9
C22 C23 H23 119.9
C24 C23 C22 120.2(5)
C24 C23 H23 119.9
C12 C13 H13 120.1
C12 C13 C14 119.8(5)
C14 C13 H13 120.1
C13 C12 H12 119.8
C13 C12 C11 120.4(5)
C11 C12 H12 119.8
C9 C14 H14 119.6
C13 C14 C9 120.9(5)
C13 C14 H14 119.6
C10 C11 H11 119.7
C12 C11 C10 120.5(5)
C12 C11 H11 119.7
N1 C1 N4 114.4(5)
O1 C1 N4 122.8(5)
O1 C1 N1 122.8(5)
N1 C6 H6 108.7
N1 C6 C7 108.9(5)
N1 C6 C8 109.3(5)
C7 C6 H6 108.7
C7 C6 C8 112.4(6)
C8 C6 H6 108.7
C6 C7 H7A 109.5
C6 C7 H7B 109.5
C6 C7 H7C 109.5
H7A C7 H7B 109.5
H7A C7 H7C 109.5
H7B C7 H7C 109.5
C6 C8 H8A 109.5
C6 C8 H8B 109.5
C6 C8 H8C 109.5
H8A C8 H8B 109.5
H8A C8 H8C 109.5
H8B C8 H8C 109.5
N4 C3 H3 107.1
N4 C3 C4 112.1(4)
N4 C3 C5 109.3(4)
C4 C3 H3 107.1
C5 C3 H3 107.1
C5 C3 C4 113.9(5)
C3 C4 H4A 109.5
C3 C4 H4B 109.5
C3 C4 H4C 109.5
H4A C4 H4B 109.5
H4A C4 H4C 109.5
H4B C4 H4C 109.5
C3 C5 H5A 109.5
C3 C5 H5B 109.5
C3 C5 H5C 109.5
H5A C5 H5B 109.5
H5A C5 H5C 109.5
H5B C5 H5C 109.5
Cl2 Pd1 Cl1 91.16(6)
P1 Pd1 Cl2 93.50(6)
P1 Pd1 Cl1 169.77(5)
N3 Pd1 Cl2 177.18(13)
N3 Pd1 Cl1 91.37(13)
N3 Pd1 P1 84.20(13)
H2A O2 H2B 104.44(16)

loop_
_geom_bond_atom_site_label_1
_geom_bond_atom_site_label_2
_geom_bond_distance
Cl2 Pd1 2.2678(16)
Cl1 Pd1 2.3822(17)
P1 C15 1.803(5)
P1 C10 1.822(5)
P1 C21 1.809(5)
P1 Pd1 2.2243(17)
N3 N4 1.372(6)
N3 C2 1.341(7)
N3 Pd1 2.065(4)
N4 C1 1.379(7)
N4 C3 1.490(6)
N1 N2 1.350(6)
N1 C1 1.378(7)
N1 C6 1.481(7)
C2 N2 1.318(7)
C2 C9 1.489(7)
C15 C16 1.395(7)
C15 C20 1.403(7)
C16 H16 0.9500
C16 C17 1.376(8)
C10 C9 1.402(7)
C10 C11 1.393(7)
C9 C14 1.393(7)
C20 H20 0.9500
C20 C19 1.375(8)
C21 C22 1.392(7)
C21 C26 1.393(7)
C22 H22 0.9500
C22 C23 1.383(8)
C24 H24 0.9500
C24 C25 1.379(8)
C24 C23 1.380(8)
C19 H19 0.9500
C19 C18 1.396(8)
C18 H18 0.9500
C18 C17 1.386(8)
C25 H25 0.9500
C25 C26 1.382(7)
C17 H17 0.9500
C26 H26 0.9500
C23 H23 0.9500
C13 H13 0.9500
C13 C12 1.372(8)
C13 C14 1.388(8)
C12 H12 0.9500
C12 C11 1.380(7)
C14 H14 0.9500
C11 H11 0.9500
C1 O1 1.215(7)
C6 H6 1.0000
C6 C7 1.505(10)
C6 C8 1.506(9)
C7 H7A 0.9800
C7 H7B 0.9800
C7 H7C 0.9800
C8 H8A 0.9800
C8 H8B 0.9800
C8 H8C 0.9800
C3 H3 1.0000
C3 C4 1.528(8)
C3 C5 1.520(8)
C4 H4A 0.9800
C4 H4B 0.9800
C4 H4C 0.9800
C5 H5A 0.9800
C5 H5B 0.9800
C5 H5C 0.9800
O2 H2A 0.9584(11)
O2 H2B 0.9584(11)

loop_
_geom_torsion_atom_site_label_1
_geom_torsion_atom_site_label_2
_geom_torsion_atom_site_label_3
_geom_torsion_atom_site_label_4
_geom_torsion
P1 C15 C16 C17 175.7(4)
P1 C15 C20 C19 -175.6(4)
P1 C10 C9 C2 -6.5(7)
P1 C10 C9 C14 176.4(4)
P1 C10 C11 C12 -175.9(4)
P1 C21 C22 C23 -178.9(4)
P1 C21 C26 C25 179.7(4)
N3 N4 C1 N1 9.8(7)
N3 N4 C1 O1 -172.3(5)
N3 N4 C3 C4 122.3(5)
N3 N4 C3 C5 -110.5(5)
N3 C2 N2 N1 7.5(8)
N3 C2 C9 C10 29.8(8)
N3 C2 C9 C14 -153.0(5)
N4 N3 C2 N2 8.1(8)
N4 N3 C2 C9 -172.6(4)
C2 N3 N4 C1 -17.1(7)
C2 N3 N4 C3 149.8(5)
C2 C9 C14 C13 -176.8(5)
N2 N1 C1 N4 7.0(8)
N2 N1 C1 O1 -170.8(5)
N2 N1 C6 C7 77.5(6)
N2 N1 C6 C8 -45.6(7)
N2 C2 C9 C10 -150.8(5)
N2 C2 C9 C14 26.4(7)
C15 P1 C10 C9 -173.5(4)
C15 P1 C10 C11 3.0(5)
C15 P1 C21 C22 -109.4(5)
C15 P1 C21 C26 72.1(5)
C15 C16 C17 C18 0.1(8)
C15 C20 C19 C18 -0.3(7)
C16 C15 C20 C19 2.5(7)
C10 P1 C15 C16 -112.4(4)
C10 P1 C15 C20 65.7(4)
C10 P1 C21 C22 3.8(5)
C10 P1 C21 C26 -174.7(4)
C10 C9 C14 C13 0.6(8)
C9 C2 N2 N1 -171.8(4)
C9 C10 C11 C12 0.5(8)
C20 C15 C16 C17 -2.4(7)
C20 C19 C18 C17 -2.0(8)
C21 P1 C15 C16 1.9(5)
C21 P1 C15 C20 180.0(4)
C21 P1 C10 C9 72.7(5)
C21 P1 C10 C11 -110.8(4)
C21 C22 C23 C24 0.1(9)
C22 C21 C26 C25 1.1(8)
C24 C25 C26 C21 -1.6(8)
C19 C18 C17 C16 2.1(8)
C25 C24 C23 C22 -0.6(9)
C26 C21 C22 C23 -0.4(8)
C23 C24 C25 C26 1.4(9)
C13 C12 C11 C10 -1.5(8)
C12 C13 C14 C9 -1.6(8)
C14 C13 C12 C11 2.0(8)
C11 C10 C9 C2 177.1(5)
C11 C10 C9 C14 -0.1(7)
C1 N4 C3 C4 -70.5(6)
C1 N4 C3 C5 56.7(6)
C1 N1 N2 C2 -15.5(8)
C1 N1 C6 C7 -93.3(6)
C1 N1 C6 C8 143.5(6)
C6 N1 N2 C2 174.0(5)
C6 N1 C1 N4 177.1(5)
C6 N1 C1 O1 -0.8(8)
C3 N4 C1 N1 -156.9(5)
C3 N4 C1 O1 21.0(8)
Pd1 P1 C15 C16 134.5(4)
Pd1 P1 C15 C20 -47.4(5)
Pd1 P1 C10 C9 -45.7(4)
Pd1 P1 C10 C11 130.7(4)
Pd1 P1 C21 C22 113.3(4)
Pd1 P1 C21 C26 -65.2(4)
Pd1 N3 N4 C1 156.3(4)
Pd1 N3 N4 C3 -36.8(6)
Pd1 N3 C2 N2 -164.9(4)
Pd1 N3 C2 C9 14.4(7)
